data_4301671
loop_
_publ_author_name
'Thomas Cardinaels'
'Jan Ramaekers'
'Kris Driesen'
'Peter Nockemann'
'Kristof Van Hecke'
'Luc Van Meervelt'
'Bart Goderis'
'Koen Binnemans'

_publ_section_title
;
Thermotropic Ruthenium(II)-Containing Metallomesogens Based on Substituted
1,10-Phenanthroline Ligands
;
_journal_name_full 'Inorganic Chemistry'
_journal_page_first 2490
_journal_page_last 2499
_journal_paper_doi 10.1021/ic801772q
_journal_volume 48
_journal_year 2009
_chemical_formula_moiety 'C38 H24 Cl2 N8 Ru, C2 H6 O, 4(H2 O), 2(Cl)'
_chemical_formula_sum 'C40 H38 Cl4 N8 O5 Ru'
_chemical_formula_weight 953.65
_chemical_name_systematic
; 
 ? 
;
_space_group_IT_number 14
_symmetry_cell_setting monoclinic
_symmetry_space_group_name_Hall '-P 2ybc'
_symmetry_space_group_name_H-M 'P 1 21/c 1'
_atom_sites_solution_hydrogens geom
_atom_sites_solution_primary direct
_atom_sites_solution_secondary difmap
_audit_creation_method SHELXL-97
_cell_angle_alpha 90.00
_cell_angle_beta 99.386(3)
_cell_angle_gamma 90.00
_cell_formula_units_Z 4
_cell_length_a 10.4063(6)
_cell_length_b 17.9289(11)
_cell_length_c 21.8226(11)
_cell_measurement_temperature 100(2)
_cell_volume 4017.0(4)
_computing_cell_refinement 'Bruker SAINT'
_computing_data_collection 'Bruker SMART'
_computing_data_reduction 'Bruker SAINT'
_computing_publication_material Platon
_computing_structure_refinement 'SHELXL-97 (Sheldrick, 1997)'
_computing_structure_solution 'SHELXS-97 (Sheldrick, 1990)'
_diffrn_ambient_temperature 100(2)
_diffrn_measured_fraction_theta_full .986
_diffrn_measured_fraction_theta_max .986
_diffrn_measurement_device_type 'SMART 6000'
_diffrn_measurement_method '\w and \f scans'
_diffrn_radiation_monochromator 'crossed G\"obel mirrors'
_diffrn_radiation_source 'fine-focus sealed tube'
_diffrn_radiation_type CuK\a
_diffrn_radiation_wavelength 1.54178
_diffrn_reflns_av_R_equivalents 0.0972
_diffrn_reflns_av_sigmaI/netI 0.0646
_diffrn_reflns_limit_h_max 12
_diffrn_reflns_limit_h_min -12
_diffrn_reflns_limit_k_max 21
_diffrn_reflns_limit_k_min -21
_diffrn_reflns_limit_l_max 26
_diffrn_reflns_limit_l_min -26
_diffrn_reflns_number 37739
_diffrn_reflns_theta_full 71.41
_diffrn_reflns_theta_max 71.41
_diffrn_reflns_theta_min 3.21
_exptl_absorpt_coefficient_mu 6.073
_exptl_absorpt_correction_T_max 0.545
_exptl_absorpt_correction_T_min 0.454
_exptl_absorpt_correction_type multi-scan
_exptl_absorpt_process_details 'Bruker SADABS'
_exptl_crystal_colour red-brown
_exptl_crystal_density_diffrn 1.577
_exptl_crystal_density_method 'not measured'
_exptl_crystal_description block
_exptl_crystal_F_000 1944
_exptl_crystal_size_max 0.14
_exptl_crystal_size_mid 0.14
_exptl_crystal_size_min 0.1
_refine_diff_density_max .822
_refine_diff_density_min -.386
_refine_diff_density_rms .106
_refine_ls_extinction_method none
_refine_ls_goodness_of_fit_ref 1.011
_refine_ls_hydrogen_treatment mixed
_refine_ls_matrix_type full
_refine_ls_number_parameters 551
_refine_ls_number_reflns 7713
_refine_ls_number_restraints 10
_refine_ls_restrained_S_all 1.010
_refine_ls_R_factor_all 0.0613
_refine_ls_R_factor_gt 0.0374
_refine_ls_shift/su_max 0.001
_refine_ls_shift/su_mean 0.000
_refine_ls_structure_factor_coef Fsqd
_refine_ls_weighting_details 'calc w=1/[\s^2^(Fo^2^)+(0.0412P)^2^+0.0000P] where P=(Fo^2^+2Fc^2^)/3'
_refine_ls_weighting_scheme calc
_refine_ls_wR_factor_gt 0.0816
_refine_ls_wR_factor_ref 0.0915
_reflns_number_gt 5778
_reflns_number_total 7713
_reflns_threshold_expression >2sigma(I)
_cod_data_source_file ic801772q_si_001.cif
_cod_data_source_block wg188
_cod_original_sg_symbol_H-M 'P 21/c'
_cod_database_code 4301671

loop_
_symmetry_equiv_pos_as_xyz
'x, y, z'
'-x, y+1/2, -z+1/2'
'-x, -y, -z'
'x, -y-1/2, z-1/2'

loop_
_atom_site_label
_atom_site_type_symbol
_atom_site_fract_x
_atom_site_fract_y
_atom_site_fract_z
_atom_site_U_iso_or_equiv
_atom_site_adp_type
_atom_site_occupancy
_atom_site_symmetry_multiplicity
_atom_site_calc_flag
_atom_site_refinement_flags
_atom_site_disorder_assembly
_atom_site_disorder_group
C1 C 0.6309(3) 0.2238(2) 0.40154(14) 0.0145(7) Uani 1 1 d . . .
C2 C 0.7859(3) 0.2510(2) 0.34033(15) 0.0191(7) Uani 1 1 d . . .
H2 H 0.8169 0.2818 0.3104 0.023 Uiso 1 1 calc R . .
C3 C 0.8610(3) 0.1896(2) 0.36373(16) 0.0220(8) Uani 1 1 d . . .
H3 H 0.9404 0.1788 0.3493 0.026 Uiso 1 1 calc R . .
C4 C 0.8188(3) 0.1448(2) 0.40796(15) 0.0200(7) Uani 1 1 d . . .
H4 H 0.8686 0.1028 0.4244 0.024 Uiso 1 1 calc R . .
C5 C 0.7015(3) 0.16225(19) 0.42804(15) 0.0152(7) Uani 1 1 d . . .
C6 C 0.5067(3) 0.24350(19) 0.41876(14) 0.0135(7) Uani 1 1 d . . .
C7 C 0.4560(3) 0.2037(2) 0.46425(14) 0.0144(7) Uani 1 1 d . . .
C8 C 0.3343(3) 0.2247(2) 0.47814(15) 0.0168(7) Uani 1 1 d . . .
H8 H 0.2982 0.1998 0.5098 0.020 Uiso 1 1 calc R . .
C9 C 0.2684(3) 0.2819(2) 0.44524(15) 0.0181(7) Uani 1 1 d . . .
H9 H 0.1845 0.2960 0.4530 0.022 Uiso 1 1 calc R . .
C10 C 0.3249(3) 0.3194(2) 0.40031(14) 0.0147(7) Uani 1 1 d . . .
H10 H 0.2777 0.3588 0.3778 0.018 Uiso 1 1 calc R . .
C11 C 0.6527(3) 0.12058(19) 0.47709(15) 0.0154(7) Uani 1 1 d . . .
C12 C 0.5313(3) 0.1415(2) 0.49531(14) 0.0138(6) Uani 1 1 d . . .
C13 C 0.5552(3) 0.04886(19) 0.56765(15) 0.0146(7) Uani 1 1 d . . .
C14 C 0.6740(3) 0.02692(19) 0.54901(14) 0.0148(7) Uani 1 1 d . . .
C15 C 0.7461(3) -0.0329(2) 0.58030(15) 0.0158(7) Uani 1 1 d . . .
H15 H 0.8250 -0.0486 0.5677 0.019 Uiso 1 1 calc R . .
C16 C 0.7024(3) -0.06767(19) 0.62820(15) 0.0153(7) Uani 1 1 d . . .
C17 C 0.5820(3) -0.0455(2) 0.64689(15) 0.0169(7) Uani 1 1 d . . .
C18 C 0.5096(3) 0.0105(2) 0.61705(15) 0.0167(7) Uani 1 1 d . . .
H18 H 0.4289 0.0239 0.6290 0.020 Uiso 1 1 calc R . .
C19 C 0.6630(3) 0.3549(2) 0.21618(15) 0.0167(7) Uani 1 1 d . . .
C20 C 0.7583(3) 0.4485(2) 0.28262(15) 0.0177(7) Uani 1 1 d . . .
H20 H 0.7589 0.4780 0.3189 0.021 Uiso 1 1 calc R . .
C21 C 0.8506(4) 0.4622(2) 0.24499(16) 0.0197(7) Uani 1 1 d . . .
H21 H 0.9134 0.5006 0.2552 0.024 Uiso 1 1 calc R . .
C22 C 0.8504(3) 0.4190(2) 0.19203(16) 0.0206(8) Uani 1 1 d . . .
H22 H 0.9153 0.4260 0.1666 0.025 Uiso 1 1 calc R . .
C23 C 0.7543(3) 0.3654(2) 0.17692(15) 0.0186(7) Uani 1 1 d . . .
H23 H 0.7507 0.3364 0.1403 0.022 Uiso 1 1 calc R . .
C24 C 0.5547(3) 0.3019(2) 0.20367(15) 0.0159(7) Uani 1 1 d . . .
C25 C 0.5214(4) 0.2618(2) 0.14899(16) 0.0202(8) Uani 1 1 d . . .
H25 H 0.5759 0.2632 0.1181 0.024 Uiso 1 1 calc R . .
C26 C 0.4083(4) 0.2198(2) 0.13975(16) 0.0235(8) Uani 1 1 d . . .
H26 H 0.3844 0.1925 0.1023 0.028 Uiso 1 1 calc R . .
C27 C 0.3309(4) 0.2179(2) 0.18504(16) 0.0207(8) Uani 1 1 d . . .
H27 H 0.2523 0.1899 0.1792 0.025 Uiso 1 1 calc R . .
C28 C 0.3694(3) 0.2573(2) 0.23916(15) 0.0169(7) Uani 1 1 d . . .
H28 H 0.3162 0.2556 0.2706 0.020 Uiso 1 1 calc R . .
C29 C 0.5473(4) 0.4915(2) 0.40402(16) 0.0184(7) Uani 1 1 d . . .
C30 C 0.7204(3) 0.4143(2) 0.44536(15) 0.0194(7) Uani 1 1 d . . .
H30 H 0.7672 0.3690 0.4440 0.023 Uiso 1 1 calc R . .
C31 C 0.7620(4) 0.4649(2) 0.49290(17) 0.0239(8) Uani 1 1 d . . .
H31 H 0.8368 0.4546 0.5229 0.029 Uiso 1 1 calc R . .
C32 C 0.6932(4) 0.5298(2) 0.49577(17) 0.0249(8) Uani 1 1 d . . .
H32 H 0.7198 0.5650 0.5279 0.030 Uiso 1 1 calc R . .
C33 C 0.5843(4) 0.5435(2) 0.45115(17) 0.0231(8) Uani 1 1 d . . .
H33 H 0.5354 0.5880 0.4528 0.028 Uiso 1 1 calc R . .
C34 C 0.4362(3) 0.50090(19) 0.35403(15) 0.0169(7) Uani 1 1 d . . .
C35 C 0.3501(4) 0.5612(2) 0.34926(18) 0.0244(8) Uani 1 1 d . . .
H35 H 0.3607 0.5994 0.3799 0.029 Uiso 1 1 calc R . .
C36 C 0.2496(4) 0.5649(2) 0.29974(19) 0.0287(9) Uani 1 1 d . . .
H36 H 0.1900 0.6054 0.2960 0.034 Uiso 1 1 calc R . .
C37 C 0.2366(4) 0.5088(2) 0.25551(18) 0.0253(8) Uani 1 1 d . . .
H37 H 0.1691 0.5109 0.2206 0.030 Uiso 1 1 calc R . .
C38 C 0.3235(4) 0.4499(2) 0.26295(16) 0.0210(8) Uani 1 1 d . . .
H38 H 0.3133 0.4113 0.2327 0.025 Uiso 1 1 calc R . .
C39 C 0.0870(4) 0.3412(2) 0.09948(18) 0.0286(9) Uani 1 1 d . . .
H39A H -0.0036 0.3240 0.0993 0.034 Uiso 1 1 calc R . .
H39B H 0.1420 0.2970 0.0952 0.034 Uiso 1 1 calc R . .
C40 C 0.0916(4) 0.3941(3) 0.0468(2) 0.0387(11) Uani 1 1 d . . .
H40A H 0.0311 0.4354 0.0494 0.058 Uiso 1 1 calc R . .
H40B H 0.0665 0.3678 0.0073 0.058 Uiso 1 1 calc R . .
H40C H 0.1802 0.4137 0.0492 0.058 Uiso 1 1 calc R . .
Cl1 Cl 0.79332(8) -0.13895(5) 0.66718(4) 0.01891(17) Uani 1 1 d . . .
Cl2 Cl 0.52853(8) -0.09061(5) 0.70814(4) 0.02030(18) Uani 1 1 d . . .
Cl3 Cl 0.06746(8) 0.30274(5) 0.28097(4) 0.02083(18) Uani 1 1 d . . .
Cl4 Cl 0.76974(9) 0.22242(5) 0.05768(4) 0.02482(19) Uani 1 1 d . . .
N1 N 0.6726(3) 0.26851(16) 0.35796(12) 0.0144(6) Uani 1 1 d . . .
N2 N 0.4430(3) 0.30214(16) 0.38760(12) 0.0125(6) Uani 1 1 d . . .
N3 N 0.7227(3) 0.06336(16) 0.50317(12) 0.0159(6) Uani 1 1 d . . .
N4 N 0.4829(3) 0.10605(17) 0.53946(13) 0.0154(6) Uani 1 1 d . . .
N5 N 0.6675(3) 0.39477(16) 0.26944(12) 0.0147(6) Uani 1 1 d . . .
N6 N 0.4790(3) 0.29809(16) 0.24931(12) 0.0142(6) Uani 1 1 d . . .
N7 N 0.6162(3) 0.42730(17) 0.40124(12) 0.0173(6) Uani 1 1 d . . .
N8 N 0.4215(3) 0.44463(16) 0.31110(13) 0.0155(6) Uani 1 1 d . . .
O1 O 0.1340(3) 0.37940(18) 0.15646(13) 0.0336(7) Uani 1 1 d D . .
H1 H 0.110(5) 0.356(3) 0.1864(17) 0.050 Uiso 1 1 d D . .
O2 O 0.0346(3) 0.41871(18) 0.39399(13) 0.0334(7) Uani 1 1 d D . .
H2A H 0.039(5) 0.394(2) 0.3616(13) 0.050 Uiso 1 1 d D . .
H2B H 0.019(5) 0.390(2) 0.4222(15) 0.050 Uiso 1 1 d D . .
O3 O 0.0806(3) 0.06404(19) 0.11448(15) 0.0378(7) Uani 1 1 d D . .
H3A H 0.053(5) 0.096(2) 0.137(2) 0.057 Uiso 1 1 d D . .
H3B H 0.034(5) 0.026(2) 0.113(3) 0.057 Uiso 1 1 d D . .
O4 O 0.0216(3) 0.15522(18) 0.00784(14) 0.0340(7) Uani 1 1 d D . .
H4A H -0.048(3) 0.175(3) 0.014(2) 0.051 Uiso 1 1 d D . .
H4B H 0.047(5) 0.127(2) 0.0372(17) 0.051 Uiso 1 1 d D . .
O5 O 0.9791(3) 0.18015(17) 0.17711(13) 0.0315(6) Uani 1 1 d D . .
H5A H 1.004(5) 0.215(2) 0.2017(19) 0.047 Uiso 1 1 d D . .
H5B H 0.930(4) 0.204(3) 0.1498(18) 0.047 Uiso 1 1 d D . .
Ru2 Ru 0.54828(2) 0.356671(14) 0.328761(11) 0.01186(8) Uani 1 1 d . . .

loop_
_atom_site_aniso_label
_atom_site_aniso_U_11
_atom_site_aniso_U_22
_atom_site_aniso_U_33
_atom_site_aniso_U_23
_atom_site_aniso_U_13
_atom_site_aniso_U_12
C1 0.0153(17) 0.0169(19) 0.0103(14) -0.0024(13) -0.0010(12) -0.0014(13)
C2 0.0195(18) 0.021(2) 0.0171(16) 0.0021(14) 0.0053(13) 0.0017(14)
C3 0.0149(18) 0.029(2) 0.0231(17) 0.0046(16) 0.0070(14) 0.0055(14)
C4 0.0196(18) 0.021(2) 0.0196(16) 0.0038(15) 0.0030(13) 0.0080(15)
C5 0.0165(17) 0.0157(19) 0.0126(15) -0.0007(13) 0.0001(12) 0.0010(13)
C6 0.0177(17) 0.0116(18) 0.0104(14) -0.0041(13) -0.0003(12) -0.0020(13)
C7 0.0168(17) 0.0147(18) 0.0112(14) -0.0033(13) 0.0008(12) -0.0014(13)
C8 0.0184(18) 0.0182(19) 0.0146(15) 0.0005(14) 0.0044(13) 0.0004(13)
C9 0.0171(17) 0.018(2) 0.0194(16) -0.0020(14) 0.0032(13) 0.0024(13)
C10 0.0147(17) 0.0150(18) 0.0133(15) -0.0023(13) -0.0007(12) 0.0028(13)
C11 0.0172(17) 0.0133(18) 0.0148(15) -0.0033(13) -0.0003(12) -0.0016(13)
C12 0.0177(16) 0.0120(17) 0.0102(14) -0.0036(13) -0.0020(11) -0.0006(13)
C13 0.0174(17) 0.0100(17) 0.0152(15) -0.0005(13) -0.0007(12) 0.0002(13)
C14 0.0206(18) 0.0111(18) 0.0110(14) -0.0012(13) -0.0023(12) -0.0011(13)
C15 0.0163(17) 0.0141(19) 0.0164(16) -0.0051(14) 0.0012(12) 0.0010(13)
C16 0.0185(17) 0.0127(18) 0.0132(15) -0.0012(13) -0.0020(12) 0.0022(13)
C17 0.0192(18) 0.0189(19) 0.0120(15) 0.0004(14) 0.0011(12) -0.0042(14)
C18 0.0170(17) 0.0178(19) 0.0152(15) -0.0015(14) 0.0018(13) -0.0003(13)
C19 0.0191(17) 0.0164(18) 0.0143(15) 0.0029(14) 0.0019(12) 0.0052(14)
C20 0.0180(18) 0.0174(19) 0.0160(16) 0.0012(14) -0.0020(13) 0.0014(13)
C21 0.0214(18) 0.0155(19) 0.0210(17) 0.0073(15) -0.0003(14) 0.0002(14)
C22 0.0188(18) 0.023(2) 0.0213(17) 0.0089(15) 0.0064(14) 0.0049(14)
C23 0.0219(18) 0.019(2) 0.0149(15) 0.0013(14) 0.0020(13) 0.0054(14)
C24 0.0182(17) 0.0161(19) 0.0132(15) 0.0017(14) 0.0018(13) 0.0037(13)
C25 0.027(2) 0.017(2) 0.0173(16) 0.0010(15) 0.0065(14) 0.0029(14)
C26 0.029(2) 0.023(2) 0.0169(17) -0.0042(15) -0.0017(14) -0.0008(15)
C27 0.0245(19) 0.0145(19) 0.0217(17) 0.0007(15) -0.0006(14) -0.0001(14)
C28 0.0151(17) 0.0165(19) 0.0188(16) 0.0038(14) 0.0017(13) 0.0017(13)
C29 0.0232(19) 0.0148(19) 0.0187(16) 0.0021(14) 0.0074(14) -0.0020(14)
C30 0.0230(19) 0.020(2) 0.0145(16) -0.0001(14) 0.0009(13) 0.0014(14)
C31 0.026(2) 0.026(2) 0.0193(17) -0.0029(16) 0.0025(15) -0.0038(16)
C32 0.031(2) 0.023(2) 0.0204(18) -0.0049(16) 0.0039(15) -0.0071(16)
C33 0.030(2) 0.015(2) 0.0259(19) -0.0010(16) 0.0090(15) -0.0023(15)
C34 0.0227(18) 0.0093(18) 0.0204(16) 0.0033(14) 0.0085(14) -0.0006(13)
C35 0.030(2) 0.015(2) 0.0293(19) -0.0005(16) 0.0071(15) 0.0020(15)
C36 0.023(2) 0.022(2) 0.041(2) 0.0058(18) 0.0078(17) 0.0092(16)
C37 0.023(2) 0.024(2) 0.0285(19) 0.0073(17) 0.0011(15) 0.0003(15)
C38 0.0210(19) 0.022(2) 0.0200(17) 0.0014(15) 0.0024(14) -0.0002(14)
C39 0.027(2) 0.029(2) 0.030(2) 0.0015(17) 0.0030(16) -0.0008(16)
C40 0.034(3) 0.050(3) 0.031(2) 0.005(2) 0.0020(18) 0.004(2)
Cl1 0.0216(4) 0.0157(4) 0.0190(4) 0.0055(3) 0.0020(3) 0.0043(3)
Cl2 0.0250(4) 0.0182(5) 0.0185(4) 0.0065(3) 0.0057(3) 0.0021(3)
Cl3 0.0198(4) 0.0237(5) 0.0187(4) 0.0019(3) 0.0025(3) 0.0026(3)
Cl4 0.0296(5) 0.0260(5) 0.0187(4) -0.0016(4) 0.0036(3) 0.0051(4)
N1 0.0164(15) 0.0137(16) 0.0134(13) 0.0005(11) 0.0030(10) -0.0005(11)
N2 0.0157(14) 0.0111(15) 0.0102(12) -0.0026(11) 0.0011(10) 0.0003(11)
N3 0.0207(15) 0.0149(16) 0.0118(13) 0.0016(11) 0.0023(11) 0.0012(11)
N4 0.0170(15) 0.0141(16) 0.0150(13) -0.0022(11) 0.0024(11) 0.0003(11)
N5 0.0156(14) 0.0151(16) 0.0131(13) 0.0014(11) 0.0018(10) 0.0021(11)
N6 0.0188(15) 0.0124(15) 0.0111(12) 0.0018(11) 0.0015(10) 0.0036(11)
N7 0.0229(16) 0.0158(16) 0.0138(13) 0.0006(12) 0.0050(11) -0.0003(12)
N8 0.0173(15) 0.0135(16) 0.0170(13) 0.0027(12) 0.0066(11) -0.0007(11)
O1 0.0355(17) 0.0414(19) 0.0238(14) 0.0001(13) 0.0038(12) -0.0045(13)
O2 0.0387(17) 0.0384(19) 0.0222(14) -0.0033(13) 0.0017(12) 0.0021(14)
O3 0.0374(18) 0.0300(19) 0.0425(18) -0.0074(15) -0.0042(14) 0.0048(13)
O4 0.0318(17) 0.036(2) 0.0381(16) -0.0026(14) 0.0176(13) -0.0049(13)
O5 0.0372(18) 0.0235(17) 0.0313(16) 0.0009(13) -0.0018(13) -0.0045(12)
Ru2 0.01434(13) 0.01058(13) 0.01049(12) 0.00032(10) 0.00156(8) 0.00076(10)

loop_
_atom_type_symbol
_atom_type_description
_atom_type_scat_dispersion_real
_atom_type_scat_dispersion_imag
_atom_type_scat_source
C C .0181 .0091 'International Tables Vol C Tables 4.2.6.8 and 6.1.1.4'
H H .0000 .0000 'International Tables Vol C Tables 4.2.6.8 and 6.1.1.4'
Cl Cl .3639 .7018 'International Tables Vol C Tables 4.2.6.8 and 6.1.1.4'
N N .0311 .0180 'International Tables Vol C Tables 4.2.6.8 and 6.1.1.4'
O O .0492 .0322 'International Tables Vol C Tables 4.2.6.8 and 6.1.1.4'
Ru Ru .0552 3.2960 'International Tables Vol C Tables 4.2.6.8 and 6.1.1.4'

loop_
_geom_angle_atom_site_label_1
_geom_angle_atom_site_label_2
_geom_angle_atom_site_label_3
_geom_angle
_geom_angle_site_symmetry_1
_geom_angle_site_symmetry_3
_geom_angle_publ_flag
N1 C1 C5 123.1(3) . . ?
N1 C1 C6 115.8(3) . . ?
C5 C1 C6 121.1(3) . . ?
N1 C2 C3 123.2(3) . . ?
N1 C2 H2 118.4 . . ?
C3 C2 H2 118.4 . . ?
C4 C3 C2 119.4(3) . . ?
C4 C3 H3 120.3 . . ?
C2 C3 H3 120.3 . . ?
C3 C4 C5 118.8(3) . . ?
C3 C4 H4 120.6 . . ?
C5 C4 H4 120.6 . . ?
C1 C5 C4 118.3(3) . . ?
C1 C5 C11 119.0(3) . . ?
C4 C5 C11 122.7(3) . . ?
N2 C6 C7 122.7(3) . . ?
N2 C6 C1 116.1(3) . . ?
C7 C6 C1 121.2(3) . . ?
C6 C7 C8 118.4(3) . . ?
C6 C7 C12 118.9(3) . . ?
C8 C7 C12 122.7(3) . . ?
C9 C8 C7 118.8(3) . . ?
C9 C8 H8 120.6 . . ?
C7 C8 H8 120.6 . . ?
C8 C9 C10 119.8(3) . . ?
C8 C9 H9 120.1 . . ?
C10 C9 H9 120.1 . . ?
N2 C10 C9 122.7(3) . . ?
N2 C10 H10 118.7 . . ?
C9 C10 H10 118.7 . . ?
N3 C11 C12 121.9(3) . . ?
N3 C11 C5 118.4(3) . . ?
C12 C11 C5 119.7(3) . . ?
N4 C12 C11 122.3(3) . . ?
N4 C12 C7 117.7(3) . . ?
C11 C12 C7 120.0(3) . . ?
N4 C13 C14 121.6(3) . . ?
N4 C13 C18 118.6(3) . . ?
C14 C13 C18 119.8(3) . . ?
N3 C14 C15 119.1(3) . . ?
N3 C14 C13 121.6(3) . . ?
C15 C14 C13 119.3(3) . . ?
C16 C15 C14 120.1(3) . . ?
C16 C15 H15 120.0 . . ?
C14 C15 H15 120.0 . . ?
C15 C16 C17 120.6(3) . . ?
C15 C16 Cl1 119.6(3) . . ?
C17 C16 Cl1 119.8(3) . . ?
C18 C17 C16 120.7(3) . . ?
C18 C17 Cl2 119.6(3) . . ?
C16 C17 Cl2 119.7(3) . . ?
C17 C18 C13 119.6(3) . . ?
C17 C18 H18 120.2 . . ?
C13 C18 H18 120.2 . . ?
N5 C19 C23 121.5(3) . . ?
N5 C19 C24 114.8(3) . . ?
C23 C19 C24 123.7(3) . . ?
N5 C20 C21 122.1(3) . . ?
N5 C20 H20 119.0 . . ?
C21 C20 H20 119.0 . . ?
C20 C21 C22 119.2(3) . . ?
C20 C21 H21 120.4 . . ?
C22 C21 H21 120.4 . . ?
C23 C22 C21 119.1(3) . . ?
C23 C22 H22 120.5 . . ?
C21 C22 H22 120.5 . . ?
C22 C23 C19 119.1(3) . . ?
C22 C23 H23 120.4 . . ?
C19 C23 H23 120.4 . . ?
N6 C24 C25 120.5(3) . . ?
N6 C24 C19 114.4(3) . . ?
C25 C24 C19 124.9(3) . . ?
C26 C25 C24 119.6(3) . . ?
C26 C25 H25 120.2 . . ?
C24 C25 H25 120.2 . . ?
C27 C26 C25 119.6(3) . . ?
C27 C26 H26 120.2 . . ?
C25 C26 H26 120.2 . . ?
C26 C27 C28 118.7(3) . . ?
C26 C27 H27 120.7 . . ?
C28 C27 H27 120.7 . . ?
N6 C28 C27 122.8(3) . . ?
N6 C28 H28 118.6 . . ?
C27 C28 H28 118.6 . . ?
N7 C29 C33 120.9(3) . . ?
N7 C29 C34 114.9(3) . . ?
C33 C29 C34 124.2(3) . . ?
N7 C30 C31 122.4(4) . . ?
N7 C30 H30 118.8 . . ?
C31 C30 H30 118.8 . . ?
C32 C31 C30 119.0(4) . . ?
C32 C31 H31 120.5 . . ?
C30 C31 H31 120.5 . . ?
C31 C32 C33 119.3(4) . . ?
C31 C32 H32 120.4 . . ?
C33 C32 H32 120.4 . . ?
C32 C33 C29 119.6(4) . . ?
C32 C33 H33 120.2 . . ?
C29 C33 H33 120.2 . . ?
N8 C34 C35 121.4(3) . . ?
N8 C34 C29 114.3(3) . . ?
C35 C34 C29 124.3(3) . . ?
C36 C35 C34 119.4(4) . . ?
C36 C35 H35 120.3 . . ?
C34 C35 H35 120.3 . . ?
C35 C36 C37 119.2(4) . . ?
C35 C36 H36 120.4 . . ?
C37 C36 H36 120.4 . . ?
C38 C37 C36 119.0(4) . . ?
C38 C37 H37 120.5 . . ?
C36 C37 H37 120.5 . . ?
N8 C38 C37 122.9(4) . . ?
N8 C38 H38 118.5 . . ?
C37 C38 H38 118.5 . . ?
O1 C39 C40 108.3(4) . . ?
O1 C39 H39A 110.0 . . ?
C40 C39 H39A 110.0 . . ?
O1 C39 H39B 110.0 . . ?
C40 C39 H39B 110.0 . . ?
H39A C39 H39B 108.4 . . ?
C39 C40 H40A 109.5 . . ?
C39 C40 H40B 109.5 . . ?
H40A C40 H40B 109.5 . . ?
C39 C40 H40C 109.5 . . ?
H40A C40 H40C 109.5 . . ?
H40B C40 H40C 109.5 . . ?
C2 N1 C1 117.2(3) . . ?
C2 N1 Ru2 128.7(2) . . ?
C1 N1 Ru2 114.1(2) . . ?
C10 N2 C6 117.6(3) . . ?
C10 N2 Ru2 128.1(2) . . ?
C6 N2 Ru2 114.3(2) . . ?
C11 N3 C14 116.2(3) . . ?
C12 N4 C13 116.4(3) . . ?
C20 N5 C19 119.0(3) . . ?
C20 N5 Ru2 125.4(2) . . ?
C19 N5 Ru2 115.1(2) . . ?
C28 N6 C24 118.8(3) . . ?
C28 N6 Ru2 126.1(2) . . ?
C24 N6 Ru2 115.1(2) . . ?
C30 N7 C29 118.8(3) . . ?
C30 N7 Ru2 125.3(2) . . ?
C29 N7 Ru2 115.9(2) . . ?
C38 N8 C34 118.1(3) . . ?
C38 N8 Ru2 125.7(2) . . ?
C34 N8 Ru2 116.2(2) . . ?
C39 O1 H1 109(4) . . ?
H2A O2 H2B 110(3) . . ?
H3A O3 H3B 109(6) . . ?
H4A O4 H4B 109(5) . . ?
H5A O5 H5B 99(5) . . ?
N5 Ru2 N8 93.56(11) . . ?
N5 Ru2 N6 78.61(11) . . ?
N8 Ru2 N6 96.20(11) . . ?
N5 Ru2 N7 96.47(11) . . ?
N8 Ru2 N7 78.55(12) . . ?
N6 Ru2 N7 172.66(11) . . ?
N5 Ru2 N2 170.84(11) . . ?
N8 Ru2 N2 95.19(11) . . ?
N6 Ru2 N2 97.70(11) . . ?
N7 Ru2 N2 87.95(11) . . ?
N5 Ru2 N1 92.10(11) . . ?
N8 Ru2 N1 172.88(10) . . ?
N6 Ru2 N1 89.14(11) . . ?
N7 Ru2 N1 96.53(11) . . ?
N2 Ru2 N1 79.39(11) . . ?

loop_
_geom_bond_atom_site_label_1
_geom_bond_atom_site_label_2
_geom_bond_distance
_geom_bond_site_symmetry_2
_geom_bond_publ_flag
C1 N1 1.367(4) . ?
C1 C5 1.398(5) . ?
C1 C6 1.448(5) . ?
C2 N1 1.336(4) . ?
C2 C3 1.397(5) . ?
C2 H2 0.9500 . ?
C3 C4 1.382(5) . ?
C3 H3 0.9500 . ?
C4 C5 1.398(5) . ?
C4 H4 0.9500 . ?
C5 C11 1.462(5) . ?
C6 N2 1.364(4) . ?
C6 C7 1.395(5) . ?
C7 C8 1.401(5) . ?
C7 C12 1.464(5) . ?
C8 C9 1.370(5) . ?
C8 H8 0.9500 . ?
C9 C10 1.396(5) . ?
C9 H9 0.9500 . ?
C10 N2 1.339(4) . ?
C10 H10 0.9500 . ?
C11 N3 1.331(5) . ?
C11 C12 1.435(5) . ?
C12 N4 1.320(4) . ?
C13 N4 1.358(5) . ?
C13 C14 1.419(5) . ?
C13 C18 1.424(5) . ?
C14 N3 1.360(4) . ?
C14 C15 1.418(5) . ?
C15 C16 1.358(5) . ?
C15 H15 0.9500 . ?
C16 C17 1.436(5) . ?
C16 Cl1 1.729(3) . ?
C17 C18 1.356(5) . ?
C17 Cl2 1.730(3) . ?
C18 H18 0.9500 . ?
C19 N5 1.359(4) . ?
C19 C23 1.392(5) . ?
C19 C24 1.465(5) . ?
C20 N5 1.348(5) . ?
C20 C21 1.384(5) . ?
C20 H20 0.9500 . ?
C21 C22 1.391(5) . ?
C21 H21 0.9500 . ?
C22 C23 1.387(5) . ?
C22 H22 0.9500 . ?
C23 H23 0.9500 . ?
C24 N6 1.368(4) . ?
C24 C25 1.387(5) . ?
C25 C26 1.384(5) . ?
C25 H25 0.9500 . ?
C26 C27 1.374(5) . ?
C26 H26 0.9500 . ?
C27 C28 1.379(5) . ?
C27 H27 0.9500 . ?
C28 N6 1.342(5) . ?
C28 H28 0.9500 . ?
C29 N7 1.363(5) . ?
C29 C33 1.395(5) . ?
C29 C34 1.464(5) . ?
C30 N7 1.348(5) . ?
C30 C31 1.392(5) . ?
C30 H30 0.9500 . ?
C31 C32 1.373(6) . ?
C31 H31 0.9500 . ?
C32 C33 1.390(6) . ?
C32 H32 0.9500 . ?
C33 H33 0.9500 . ?
C34 N8 1.368(5) . ?
C34 C35 1.398(5) . ?
C35 C36 1.377(6) . ?
C35 H35 0.9500 . ?
C36 C37 1.385(6) . ?
C36 H36 0.9500 . ?
C37 C38 1.383(5) . ?
C37 H37 0.9500 . ?
C38 N8 1.343(5) . ?
C38 H38 0.9500 . ?
C39 O1 1.434(5) . ?
C39 C40 1.497(6) . ?
C39 H39A 0.9900 . ?
C39 H39B 0.9900 . ?
C40 H40A 0.9800 . ?
C40 H40B 0.9800 . ?
C40 H40C 0.9800 . ?
N1 Ru2 2.076(3) . ?
N2 Ru2 2.065(3) . ?
N5 Ru2 2.050(3) . ?
N6 Ru2 2.055(3) . ?
N7 Ru2 2.059(3) . ?
N8 Ru2 2.052(3) . ?
O1 H1 0.85(4) . ?
O2 H2A 0.84(3) . ?
O2 H2B 0.84(4) . ?
O3 H3A 0.84(4) . ?
O3 H3B 0.83(4) . ?
O4 H4A 0.84(4) . ?
O4 H4B 0.83(4) . ?
O5 H5A 0.84(4) . ?
O5 H5B 0.84(4) . ?
